data_1540668
loop_
_publ_author_name
'Rabiee Kenaree, Amir'
'Sauv\'e, Ethan R'
'Ragogna, Paul J.'
'Gilroy, Joe B.'

_publ_section_title
;
 Group 6 metal pentacarbonyl complexes of air-stable primary, secondary,
 and tertiary ferrocenylethylphosphines.
;
_journal_issue 7
_journal_name_full 'Dalton transactions (Cambridge, England : 2003)'
_journal_page_first 2859
_journal_page_last 2867
_journal_paper_doi 10.1039/c5dt03961d
_journal_volume 45
_journal_year 2016
_chemical_formula_sum 'C41 H39 Cr Fe3 O5 P'
_chemical_formula_weight 862.24
_space_group_crystal_system monoclinic
_space_group_IT_number 15
_space_group_name_Hall '-C 2yc'
_space_group_name_H-M_alt 'C 1 2/c 1'
_symmetry_space_group_name_Hall '-C 2yc'
_symmetry_space_group_name_H-M 'C 1 2/c 1'
_atom_sites_solution_hydrogens geom
_atom_sites_solution_primary dual
_atom_sites_solution_secondary difmap
_audit_creation_method SHELXL-2014/7
_audit_update_record
;
2015-09-09 deposited with the CCDC.
2015-11-26 downloaded from the CCDC.
;
_cell_angle_alpha 90
_cell_angle_beta 104.581(9)
_cell_angle_gamma 90
_cell_formula_units_Z 8
_cell_length_a 20.142(3)
_cell_length_b 15.184(2)
_cell_length_c 25.001(6)
_cell_measurement_reflns_used 5928
_cell_measurement_temperature 110
_cell_measurement_theta_max 60.68
_cell_measurement_theta_min 3.65
_cell_volume 7400(2)
_computing_cell_refinement SAINT
_computing_data_collection Apex2
_computing_data_reduction SAINT
_computing_molecular_graphics NRCVAX
_computing_publication_material cif2tables.py
_computing_structure_refinement SHELXL-2014
_computing_structure_solution SHELXT
_diffrn_ambient_temperature 110
_diffrn_detector 'CCD plate'
_diffrn_detector_type 'Bruker Apex2'
_diffrn_measured_fraction_theta_full 0.997
_diffrn_measured_fraction_theta_max 0.997
_diffrn_measurement_device '\k-geometry diffractometer'
_diffrn_measurement_device_type 'Nonius KappaCCD Apex2'
_diffrn_measurement_method 'phi and omega scans'
_diffrn_radiation_type CuK\a
_diffrn_radiation_wavelength 1.54178
_diffrn_reflns_av_R_equivalents 0.0785
_diffrn_reflns_av_unetI/netI 0.0496
_diffrn_reflns_laue_measured_fraction_full 0.997
_diffrn_reflns_laue_measured_fraction_max 0.997
_diffrn_reflns_limit_h_max 17
_diffrn_reflns_limit_h_min -22
_diffrn_reflns_limit_k_max 17
_diffrn_reflns_limit_k_min -15
_diffrn_reflns_limit_l_max 28
_diffrn_reflns_limit_l_min -26
_diffrn_reflns_number 43156
_diffrn_reflns_point_group_measured_fraction_full 0.997
_diffrn_reflns_point_group_measured_fraction_max 0.997
_diffrn_reflns_theta_full 60.705
_diffrn_reflns_theta_max 60.705
_diffrn_reflns_theta_min 3.653
_diffrn_source 'sealed tube'
_exptl_absorpt_coefficient_mu 12.369
_exptl_absorpt_correction_T_max 0.7519
_exptl_absorpt_correction_T_min 0.5293
_exptl_absorpt_correction_type multi-scan
_exptl_absorpt_process_details SADABS
_exptl_crystal_colour orange
_exptl_crystal_density_diffrn 1.548
_exptl_crystal_description Prism
_exptl_crystal_F_000 3536
_exptl_crystal_size_max 0.201
_exptl_crystal_size_mid 0.145
_exptl_crystal_size_min 0.089
_refine_diff_density_max 0.573
_refine_diff_density_min -0.474
_refine_diff_density_rms 0.068
_refine_ls_extinction_method none
_refine_ls_goodness_of_fit_ref 1.045
_refine_ls_hydrogen_treatment constr
_refine_ls_matrix_type full
_refine_ls_number_parameters 460
_refine_ls_number_reflns 5597
_refine_ls_number_restraints 0
_refine_ls_restrained_S_all 1.045
_refine_ls_R_factor_all 0.0460
_refine_ls_R_factor_gt 0.0350
_refine_ls_shift/su_max 0.001
_refine_ls_shift/su_mean 0.000
_refine_ls_structure_factor_coef Fsqd
_refine_ls_weighting_details 'w=1/[\s^2^(Fo^2^)+(0.0305P)^2^+10.2886P] where P=(Fo^2^+2Fc^2^)/3'
_refine_ls_weighting_scheme calc
_refine_ls_wR_factor_gt 0.0772
_refine_ls_wR_factor_ref 0.0818
_reflns_Friedel_coverage 0.000
_reflns_number_gt 4738
_reflns_number_total 5597
_reflns_threshold_expression 'I > 2\s(I)'
_cod_data_source_file c5dt03961d2.cif
_cod_data_source_block 5c
_cod_depositor_comments 'Adding full bibliography for 1540668--1540672.cif.'
_cod_database_code 1540668
_shelx_shelxl_version_number 2014/7
_shelx_space_group_comment
;
The symmetry employed for this shelxl refinement is uniquely defined
by the following loop, which should always be used as a source of
symmetry information in preference to the above space-group names.
They are only intended as comments.
;
_shelx_estimated_absorpt_t_min 0.190
_shelx_estimated_absorpt_t_max 0.406

loop_
_space_group_symop_operation_xyz
'x, y, z'
'-x, y, -z+1/2'
'x+1/2, y+1/2, z'
'-x+1/2, y+1/2, -z+1/2'
'-x, -y, -z'
'x, -y, z-1/2'
'-x+1/2, -y+1/2, -z'
'x+1/2, -y+1/2, z-1/2'

loop_
_atom_site_label
_atom_site_type_symbol
_atom_site_fract_x
_atom_site_fract_y
_atom_site_fract_z
_atom_site_U_iso_or_equiv
_atom_site_adp_type
_atom_site_occupancy
_atom_site_site_symmetry_order
_atom_site_calc_flag
_atom_site_refinement_flags_posn
_atom_site_refinement_flags_adp
Fe1 Fe 0.58328(2) 0.81886(3) 0.37199(2) 0.01472(13) Uani 1 1 d . .
Fe2 Fe 0.26284(2) 0.53654(3) 0.57163(2) 0.01566(13) Uani 1 1 d . .
Fe3 Fe 0.68625(3) 0.41081(3) 0.67686(2) 0.01868(14) Uani 1 1 d . .
Cr1 Cr 0.53144(3) 0.82349(3) 0.64253(2) 0.01759(14) Uani 1 1 d . .
P1 P 0.50395(4) 0.70934(5) 0.57567(3) 0.01498(18) Uani 1 1 d . .
O1 O 0.67351(13) 0.81106(17) 0.62158(11) 0.0362(6) Uani 1 1 d . .
O2 O 0.48573(14) 0.96571(16) 0.55554(10) 0.0342(6) Uani 1 1 d . .
O3 O 0.38613(13) 0.81636(16) 0.65631(11) 0.0330(6) Uani 1 1 d . .
O4 O 0.57391(14) 0.69360(17) 0.73765(10) 0.0387(7) Uani 1 1 d . .
O5 O 0.56914(14) 0.97084(19) 0.72543(12) 0.0472(8) Uani 1 1 d . .
C1 C 0.61690(17) 0.9429(2) 0.36176(14) 0.0245(8) Uani 1 1 d . .
H1 H 0.5890 0.9939 0.3529 0.029 Uiso 1 1 calc R U
C2 C 0.63511(17) 0.8846(2) 0.32352(13) 0.0224(8) Uani 1 1 d . .
H2 H 0.6217 0.8900 0.2844 0.027 Uiso 1 1 calc R U
C3 C 0.67667(16) 0.8171(2) 0.35346(13) 0.0197(7) Uani 1 1 d . .
H3 H 0.6958 0.7691 0.3381 0.024 Uiso 1 1 calc R U
C4 C 0.68457(16) 0.8339(2) 0.41026(13) 0.0191(7) Uani 1 1 d . .
H4 H 0.7102 0.7991 0.4399 0.023 Uiso 1 1 calc R U
C5 C 0.64781(17) 0.9113(2) 0.41539(14) 0.0225(8) Uani 1 1 d . .
H5 H 0.6445 0.9376 0.4491 0.027 Uiso 1 1 calc R U
C6 C 0.48294(16) 0.8237(2) 0.37503(13) 0.0223(8) Uani 1 1 d . .
H6 H 0.4568 0.8751 0.3769 0.027 Uiso 1 1 calc R U
C7 C 0.48932(17) 0.7809(3) 0.32580(14) 0.0290(9) Uani 1 1 d . .
H7 H 0.4682 0.7990 0.2891 0.035 Uiso 1 1 calc R U
C8 C 0.53244(18) 0.7071(2) 0.34108(15) 0.0279(8) Uani 1 1 d . .
H8 H 0.5454 0.6669 0.3164 0.033 Uiso 1 1 calc R U
C9 C 0.55299(17) 0.7032(2) 0.39908(14) 0.0203(7) Uani 1 1 d . .
H9 H 0.5821 0.6599 0.4203 0.024 Uiso 1 1 calc R U
C10 C 0.52256(16) 0.77578(19) 0.42059(13) 0.0161(7) Uani 1 1 d . .
C11 C 0.53032(17) 0.7935(2) 0.48056(13) 0.0214(7) Uani 1 1 d . .
H11A H 0.5244 0.8573 0.4861 0.026 Uiso 1 1 calc R U
H11B H 0.5771 0.7768 0.5015 0.026 Uiso 1 1 calc R U
C12 C 0.47691(17) 0.7412(2) 0.50312(12) 0.0185(7) Uani 1 1 d . .
H12A H 0.4646 0.6872 0.4806 0.022 Uiso 1 1 calc R U
H12B H 0.4348 0.7774 0.4977 0.022 Uiso 1 1 calc R U
C13 C 0.2472(2) 0.6500(2) 0.60993(17) 0.0357(9) Uani 1 1 d . .
H13 H 0.2781 0.6754 0.6412 0.043 Uiso 1 1 calc R U
C14 C 0.19437(19) 0.5884(3) 0.61089(16) 0.0350(9) Uani 1 1 d . .
H14 H 0.1834 0.5657 0.6430 0.042 Uiso 1 1 calc R U
C15 C 0.16095(18) 0.5668(2) 0.55548(15) 0.0309(9) Uani 1 1 d . .
H15 H 0.1238 0.5267 0.5440 0.037 Uiso 1 1 calc R U
C16 C 0.19248(18) 0.6151(2) 0.52037(15) 0.0301(9) Uani 1 1 d . .
H16 H 0.1804 0.6132 0.4811 0.036 Uiso 1 1 calc R U
C17 C 0.24507(19) 0.6666(2) 0.55388(17) 0.0331(9) Uani 1 1 d . .
H17 H 0.2743 0.7059 0.5409 0.040 Uiso 1 1 calc R U
C18 C 0.35322(16) 0.48417(19) 0.61618(12) 0.0161(7) Uani 1 1 d . .
H18 H 0.3817 0.5072 0.6494 0.019 Uiso 1 1 calc R U
C19 C 0.29897(16) 0.42347(19) 0.61251(13) 0.0166(7) Uani 1 1 d . .
H19 H 0.2846 0.3991 0.6427 0.020 Uiso 1 1 calc R U
C20 C 0.26988(17) 0.40545(19) 0.55584(13) 0.0186(7) Uani 1 1 d . .
H20 H 0.2327 0.3666 0.5413 0.022 Uiso 1 1 calc R U
C21 C 0.30610(16) 0.4557(2) 0.52478(13) 0.0178(7) Uani 1 1 d . .
H21 H 0.2971 0.4564 0.4856 0.021 Uiso 1 1 calc R U
C22 C 0.35808(16) 0.50496(19) 0.56168(12) 0.0154(7) Uani 1 1 d . .
C23 C 0.41134(17) 0.5616(2) 0.54629(13) 0.0183(7) Uani 1 1 d . .
H23A H 0.3931 0.5834 0.5081 0.022 Uiso 1 1 calc R U
H23B H 0.4523 0.5252 0.5468 0.022 Uiso 1 1 calc R U
C24 C 0.43301(17) 0.6403(2) 0.58478(13) 0.0182(7) Uani 1 1 d . .
H24A H 0.4454 0.6178 0.6232 0.022 Uiso 1 1 calc R U
H24B H 0.3924 0.6787 0.5811 0.022 Uiso 1 1 calc R U
C25 C 0.7523(2) 0.4478(3) 0.74896(14) 0.0366(10) Uani 1 1 d . .
H25 H 0.7875 0.4908 0.7532 0.044 Uiso 1 1 calc R U
C26 C 0.7594(2) 0.3576(3) 0.73991(15) 0.0467(11) Uani 1 1 d . .
H26 H 0.8004 0.3292 0.7370 0.056 Uiso 1 1 calc R U
C27 C 0.6960(3) 0.3159(3) 0.73583(16) 0.0544(13) Uani 1 1 d . .
H27 H 0.6864 0.2550 0.7296 0.065 Uiso 1 1 calc R U
C28 C 0.6492(2) 0.3816(3) 0.74275(14) 0.0462(12) Uani 1 1 d . .
H28 H 0.6024 0.3724 0.7422 0.055 Uiso 1 1 calc R U
C29 C 0.6840(2) 0.4636(3) 0.75072(14) 0.0373(10) Uani 1 1 d . .
H29 H 0.6647 0.5189 0.7562 0.045 Uiso 1 1 calc R U
C30 C 0.70519(16) 0.4874(2) 0.61606(12) 0.0193(7) Uani 1 1 d . .
H30 H 0.7378 0.5338 0.6207 0.023 Uiso 1 1 calc R U
C31 C 0.71771(18) 0.3975(2) 0.60609(13) 0.0241(8) Uani 1 1 d . .
H31 H 0.7600 0.3736 0.6026 0.029 Uiso 1 1 calc R U
C32 C 0.65677(18) 0.3501(2) 0.60225(13) 0.0242(8) Uani 1 1 d . .
H32 H 0.6508 0.2886 0.5960 0.029 Uiso 1 1 calc R U
C33 C 0.60563(17) 0.4103(2) 0.60927(12) 0.0188(7) Uani 1 1 d . .
H33 H 0.5594 0.3962 0.6084 0.023 Uiso 1 1 calc R U
C34 C 0.63604(16) 0.4958(2) 0.61790(12) 0.0156(7) Uani 1 1 d . .
C35 C 0.59939(17) 0.5782(2) 0.62713(13) 0.0222(8) Uani 1 1 d . .
H35A H 0.6315 0.6166 0.6536 0.027 Uiso 1 1 calc R U
H35B H 0.5611 0.5627 0.6436 0.027 Uiso 1 1 calc R U
C36 C 0.57123(17) 0.6285(2) 0.57330(13) 0.0193(7) Uani 1 1 d . .
H36A H 0.5525 0.5855 0.5436 0.023 Uiso 1 1 calc R U
H36B H 0.6097 0.6596 0.5634 0.023 Uiso 1 1 calc R U
C37 C 0.62069(19) 0.8187(2) 0.63031(14) 0.0246(8) Uani 1 1 d . .
C38 C 0.50325(18) 0.9105(2) 0.58751(14) 0.0237(8) Uani 1 1 d . .
C39 C 0.44070(19) 0.8188(2) 0.65104(13) 0.0212(8) Uani 1 1 d . .
C40 C 0.55828(17) 0.7407(2) 0.70101(15) 0.0246(8) Uani 1 1 d . .
C41 C 0.55525(18) 0.9140(2) 0.69428(15) 0.0284(8) Uani 1 1 d . .

loop_
_atom_site_aniso_label
_atom_site_aniso_U_11
_atom_site_aniso_U_22
_atom_site_aniso_U_33
_atom_site_aniso_U_23
_atom_site_aniso_U_13
_atom_site_aniso_U_12
Fe1 0.0145(3) 0.0161(3) 0.0145(3) -0.0010(2) 0.0054(2) -0.00197(19)
Fe2 0.0160(3) 0.0153(3) 0.0162(3) 0.0013(2) 0.0049(2) 0.0011(2)
Fe3 0.0185(3) 0.0252(3) 0.0110(3) 0.0047(2) 0.0013(2) -0.0020(2)
Cr1 0.0184(3) 0.0176(3) 0.0173(3) -0.0029(2) 0.0054(2) -0.0010(2)
P1 0.0155(4) 0.0164(4) 0.0137(4) -0.0007(3) 0.0047(3) -0.0018(3)
O1 0.0178(14) 0.0481(16) 0.0459(17) -0.0059(13) 0.0137(12) -0.0048(12)
O2 0.0517(18) 0.0247(13) 0.0291(14) 0.0061(12) 0.0154(13) 0.0106(12)
O3 0.0228(15) 0.0325(14) 0.0469(17) 0.0005(12) 0.0151(12) 0.0004(11)
O4 0.0549(18) 0.0418(16) 0.0200(14) 0.0080(13) 0.0107(13) 0.0165(13)
O5 0.0401(17) 0.0463(17) 0.0502(18) -0.0301(15) 0.0020(14) -0.0057(13)
C1 0.0211(19) 0.0152(17) 0.039(2) 0.0047(15) 0.0117(16) -0.0007(14)
C2 0.024(2) 0.0286(18) 0.0161(17) 0.0025(15) 0.0070(15) -0.0080(15)
C3 0.0167(17) 0.0189(17) 0.0254(18) -0.0043(14) 0.0088(15) -0.0034(13)
C4 0.0149(17) 0.0186(16) 0.0221(18) 0.0027(14) 0.0014(14) -0.0043(13)
C5 0.0242(19) 0.0242(18) 0.0218(18) -0.0090(14) 0.0105(15) -0.0101(15)
C6 0.0141(18) 0.0288(19) 0.0252(19) 0.0036(15) 0.0070(15) -0.0008(14)
C7 0.0190(19) 0.055(2) 0.0124(17) 0.0009(16) 0.0039(15) -0.0121(17)
C8 0.026(2) 0.032(2) 0.032(2) -0.0156(17) 0.0196(17) -0.0168(16)
C9 0.0176(17) 0.0154(16) 0.031(2) -0.0009(14) 0.0118(15) -0.0036(13)
C10 0.0152(17) 0.0168(16) 0.0179(17) -0.0006(13) 0.0071(14) -0.0063(13)
C11 0.0256(19) 0.0222(17) 0.0173(17) -0.0005(14) 0.0074(15) -0.0079(14)
C12 0.0219(18) 0.0193(16) 0.0135(17) -0.0010(13) 0.0030(14) -0.0037(14)
C13 0.033(2) 0.027(2) 0.045(2) -0.0108(18) 0.0059(19) 0.0106(17)
C14 0.029(2) 0.042(2) 0.038(2) 0.0007(18) 0.0145(18) 0.0146(18)
C15 0.0172(19) 0.037(2) 0.039(2) 0.0036(18) 0.0078(17) 0.0038(16)
C16 0.024(2) 0.033(2) 0.031(2) 0.0110(17) 0.0029(17) 0.0091(16)
C17 0.027(2) 0.0157(17) 0.057(3) 0.0101(17) 0.0109(19) 0.0088(15)
C18 0.0194(17) 0.0140(16) 0.0139(17) -0.0021(13) 0.0026(14) -0.0006(13)
C19 0.0210(18) 0.0142(15) 0.0150(16) 0.0024(13) 0.0050(14) 0.0011(13)
C20 0.0201(18) 0.0137(16) 0.0214(17) -0.0017(13) 0.0038(14) -0.0037(13)
C21 0.0214(18) 0.0185(16) 0.0142(16) 0.0011(13) 0.0058(14) -0.0015(14)
C22 0.0178(17) 0.0130(15) 0.0160(17) 0.0005(13) 0.0055(14) 0.0008(13)
C23 0.0204(18) 0.0196(16) 0.0168(17) -0.0012(13) 0.0079(14) -0.0024(14)
C24 0.0211(18) 0.0184(16) 0.0171(17) -0.0006(14) 0.0089(14) -0.0011(14)
C25 0.033(2) 0.059(3) 0.0138(18) 0.0051(18) -0.0016(16) -0.010(2)
C26 0.047(3) 0.062(3) 0.023(2) 0.016(2) -0.0063(19) 0.017(2)
C27 0.081(4) 0.051(3) 0.024(2) 0.017(2) 0.000(2) -0.014(3)
C28 0.045(3) 0.081(3) 0.0133(19) 0.009(2) 0.0099(19) -0.028(2)
C29 0.046(3) 0.055(3) 0.0108(18) -0.0007(17) 0.0079(17) 0.000(2)
C30 0.0146(17) 0.0297(19) 0.0140(17) 0.0042(14) 0.0041(14) -0.0031(14)
C31 0.024(2) 0.032(2) 0.0169(17) 0.0043(15) 0.0058(15) 0.0112(16)
C32 0.032(2) 0.0187(17) 0.0169(18) 0.0019(14) -0.0029(15) 0.0044(15)
C33 0.0155(17) 0.0247(18) 0.0142(16) 0.0010(14) -0.0001(14) -0.0010(14)
C34 0.0156(17) 0.0203(16) 0.0104(16) 0.0014(13) 0.0020(13) 0.0009(13)
C35 0.0211(19) 0.0241(18) 0.0213(18) -0.0033(14) 0.0049(15) 0.0058(14)
C36 0.0192(18) 0.0213(17) 0.0187(17) -0.0005(14) 0.0070(14) -0.0004(14)
C37 0.028(2) 0.0232(18) 0.0207(19) -0.0054(14) 0.0034(16) -0.0079(15)
C38 0.025(2) 0.0237(19) 0.0258(19) -0.0098(17) 0.0120(16) -0.0025(15)
C39 0.028(2) 0.0152(17) 0.0197(18) -0.0028(13) 0.0049(16) -0.0023(14)
C40 0.0213(19) 0.032(2) 0.023(2) -0.0094(17) 0.0093(15) 0.0006(15)
C41 0.023(2) 0.032(2) 0.030(2) -0.0046(18) 0.0055(16) -0.0015(16)

loop_
_atom_type_symbol
_atom_type_description
_atom_type_scat_dispersion_real
_atom_type_scat_dispersion_imag
_atom_type_scat_source
C C 0.0181 0.0091 'International Tables Vol C Tables 4.2.6.8 and 6.1.1.4'
H H 0.0000 0.0000 'International Tables Vol C Tables 4.2.6.8 and 6.1.1.4'
O O 0.0492 0.0322 'International Tables Vol C Tables 4.2.6.8 and 6.1.1.4'
P P 0.2955 0.4335 'International Tables Vol C Tables 4.2.6.8 and 6.1.1.4'
Cr Cr -0.1635 2.4439 'International Tables Vol C Tables 4.2.6.8 and 6.1.1.4'
Fe Fe -1.1336 3.1974 'International Tables Vol C Tables 4.2.6.8 and 6.1.1.4'

loop_
_geom_angle_atom_site_label_1
_geom_angle_atom_site_label_2
_geom_angle_atom_site_label_3
_geom_angle
C9 Fe1 C8 40.50(14)
C9 Fe1 C5 128.68(13)
C8 Fe1 C5 166.87(15)
C9 Fe1 C7 68.30(14)
C8 Fe1 C7 40.58(15)
C5 Fe1 C7 151.24(15)
C9 Fe1 C4 106.84(13)
C8 Fe1 C4 128.44(14)
C5 Fe1 C4 40.64(13)
C7 Fe1 C4 167.49(14)
C9 Fe1 C10 41.16(12)
C8 Fe1 C10 68.77(13)
C5 Fe1 C10 107.63(13)
C7 Fe1 C10 68.63(13)
C4 Fe1 C10 115.89(13)
C9 Fe1 C1 167.89(14)
C8 Fe1 C1 151.07(15)
C5 Fe1 C1 40.61(13)
C7 Fe1 C1 118.72(15)
C4 Fe1 C1 68.32(13)
C10 Fe1 C1 129.77(13)
C9 Fe1 C6 68.62(13)
C8 Fe1 C6 68.62(14)
C5 Fe1 C6 117.47(14)
C7 Fe1 C6 40.91(14)
C4 Fe1 C6 149.56(13)
C10 Fe1 C6 40.63(13)
C1 Fe1 C6 109.53(14)
C9 Fe1 C2 149.31(13)
C8 Fe1 C2 117.73(13)
C5 Fe1 C2 68.05(13)
C7 Fe1 C2 109.98(13)
C4 Fe1 C2 67.90(13)
C10 Fe1 C2 169.09(13)
C1 Fe1 C2 40.58(13)
C6 Fe1 C2 131.38(13)
C9 Fe1 C3 115.76(13)
C8 Fe1 C3 107.87(13)
C5 Fe1 C3 68.23(13)
C7 Fe1 C3 130.05(13)
C4 Fe1 C3 40.44(13)
C10 Fe1 C3 148.72(13)
C1 Fe1 C3 68.32(13)
C6 Fe1 C3 169.33(13)
C2 Fe1 C3 40.37(13)
C13 Fe2 C17 40.65(16)
C13 Fe2 C19 123.79(15)
C17 Fe2 C19 161.47(14)
C13 Fe2 C21 156.98(15)
C17 Fe2 C21 122.42(14)
C19 Fe2 C21 68.30(12)
C13 Fe2 C16 68.58(16)
C17 Fe2 C16 40.50(15)
C19 Fe2 C16 155.84(14)
C21 Fe2 C16 108.73(14)
C13 Fe2 C18 107.22(14)
C17 Fe2 C18 125.49(14)
C19 Fe2 C18 40.60(12)
C21 Fe2 C18 68.11(12)
C16 Fe2 C18 162.56(14)
C13 Fe2 C20 160.68(15)
C17 Fe2 C20 157.03(15)
C19 Fe2 C20 40.67(12)
C21 Fe2 C20 40.61(12)
C16 Fe2 C20 121.32(14)
C18 Fe2 C20 68.27(12)
C13 Fe2 C14 40.82(16)
C17 Fe2 C14 68.15(16)
C19 Fe2 C14 106.44(14)
C21 Fe2 C14 161.31(15)
C16 Fe2 C14 68.28(15)
C18 Fe2 C14 120.37(14)
C20 Fe2 C14 123.87(15)
C13 Fe2 C15 68.61(16)
C17 Fe2 C15 68.04(15)
C19 Fe2 C15 120.21(14)
C21 Fe2 C15 125.15(14)
C16 Fe2 C15 40.48(15)
C18 Fe2 C15 155.45(14)
C20 Fe2 C15 107.23(14)
C14 Fe2 C15 40.65(15)
C13 Fe2 C22 121.03(14)
C17 Fe2 C22 108.58(14)
C19 Fe2 C22 68.72(12)
C21 Fe2 C22 40.67(12)
C16 Fe2 C22 125.69(14)
C18 Fe2 C22 40.76(12)
C20 Fe2 C22 68.66(12)
C14 Fe2 C22 156.01(14)
C15 Fe2 C22 162.22(14)
C28 Fe3 C29 41.01(16)
C28 Fe3 C30 156.33(18)
C29 Fe3 C30 120.64(15)
C28 Fe3 C34 120.90(17)
C29 Fe3 C34 106.86(15)
C30 Fe3 C34 40.75(13)
C28 Fe3 C33 107.22(16)
C29 Fe3 C33 124.39(15)
C30 Fe3 C33 68.85(13)
C34 Fe3 C33 41.25(12)
C28 Fe3 C32 124.51(16)
C29 Fe3 C32 161.65(16)
C30 Fe3 C32 68.76(13)
C34 Fe3 C32 69.13(12)
C33 Fe3 C32 40.97(13)
C28 Fe3 C25 68.36(16)
C29 Fe3 C25 40.66(16)
C30 Fe3 C25 107.59(15)
C34 Fe3 C25 124.39(15)
C33 Fe3 C25 161.61(15)
C32 Fe3 C25 156.22(16)
C28 Fe3 C31 161.23(17)
C29 Fe3 C31 156.42(16)
C30 Fe3 C31 40.98(13)
C34 Fe3 C31 68.79(13)
C33 Fe3 C31 68.53(13)
C32 Fe3 C31 40.45(14)
C25 Fe3 C31 121.41(15)
C28 Fe3 C26 68.00(19)
C29 Fe3 C26 68.22(17)
C30 Fe3 C26 124.96(17)
C34 Fe3 C26 161.37(16)
C33 Fe3 C26 156.33(16)
C32 Fe3 C26 121.23(16)
C25 Fe3 C26 40.32(17)
C31 Fe3 C26 108.11(16)
C28 Fe3 C27 40.73(19)
C29 Fe3 C27 68.86(18)
C30 Fe3 C27 161.49(19)
C34 Fe3 C27 156.46(18)
C33 Fe3 C27 120.79(16)
C32 Fe3 C27 107.26(16)
C25 Fe3 C27 68.33(17)
C31 Fe3 C27 124.44(18)
C26 Fe3 C27 40.41(18)
C41 Cr1 C38 88.14(15)
C41 Cr1 C39 92.11(15)
C38 Cr1 C39 89.24(14)
C41 Cr1 C37 92.93(15)
C38 Cr1 C37 91.88(15)
C39 Cr1 C37 174.87(14)
C41 Cr1 C40 88.84(15)
C38 Cr1 C40 176.49(14)
C39 Cr1 C40 89.09(14)
C37 Cr1 C40 90.06(15)
C41 Cr1 P1 178.33(12)
C38 Cr1 P1 91.37(10)
C39 Cr1 P1 89.48(10)
C37 Cr1 P1 85.49(10)
C40 Cr1 P1 91.71(10)
C12 P1 C24 103.22(15)
C12 P1 C36 100.55(15)
C24 P1 C36 103.07(15)
C12 P1 Cr1 117.70(11)
C24 P1 Cr1 112.40(10)
C36 P1 Cr1 117.79(11)
C5 C1 C2 107.5(3)
C5 C1 Fe1 69.40(18)
C2 C1 Fe1 70.02(18)
C5 C1 H1 126.2
C2 C1 H1 126.2
Fe1 C1 H1 125.9
C3 C2 C1 108.4(3)
C3 C2 Fe1 69.82(18)
C1 C2 Fe1 69.40(18)
C3 C2 H2 125.8
C1 C2 H2 125.8
Fe1 C2 H2 126.5
C4 C3 C2 107.7(3)
C4 C3 Fe1 69.35(18)
C2 C3 Fe1 69.81(18)
C4 C3 H3 126.2
C2 C3 H3 126.2
Fe1 C3 H3 126.3
C3 C4 C5 108.2(3)
C3 C4 Fe1 70.21(18)
C5 C4 Fe1 69.49(19)
C3 C4 H4 125.9
C5 C4 H4 125.9
Fe1 C4 H4 126.0
C4 C5 C1 108.2(3)
C4 C5 Fe1 69.87(18)
C1 C5 Fe1 70.00(18)
C4 C5 H5 125.9
C1 C5 H5 125.9
Fe1 C5 H5 125.8
C10 C6 C7 107.8(3)
C10 C6 Fe1 69.46(18)
C7 C6 Fe1 69.30(19)
C10 C6 H6 126.1
C7 C6 H6 126.1
Fe1 C6 H6 126.7
C8 C7 C6 108.1(3)
C8 C7 Fe1 69.52(19)
C6 C7 Fe1 69.79(19)
C8 C7 H7 125.9
C6 C7 H7 125.9
Fe1 C7 H7 126.3
C9 C8 C7 108.3(3)
C9 C8 Fe1 69.71(18)
C7 C8 Fe1 69.91(19)
C9 C8 H8 125.8
C7 C8 H8 125.8
Fe1 C8 H8 126.1
C8 C9 C10 108.2(3)
C8 C9 Fe1 69.79(19)
C10 C9 Fe1 69.67(17)
C8 C9 H9 125.9
C10 C9 H9 125.9
Fe1 C9 H9 126.2
C6 C10 C9 107.5(3)
C6 C10 C11 127.7(3)
C9 C10 C11 124.8(3)
C6 C10 Fe1 69.91(18)
C9 C10 Fe1 69.16(18)
C11 C10 Fe1 127.9(2)
C10 C11 C12 111.5(3)
C10 C11 H11A 109.3
C12 C11 H11A 109.3
C10 C11 H11B 109.3
C12 C11 H11B 109.3
H11A C11 H11B 108.0
C11 C12 P1 115.9(2)
C11 C12 H12A 108.3
P1 C12 H12A 108.3
C11 C12 H12B 108.3
P1 C12 H12B 108.3
H12A C12 H12B 107.4
C17 C13 C14 107.3(3)
C17 C13 Fe2 69.7(2)
C14 C13 Fe2 69.8(2)
C17 C13 H13 126.3
C14 C13 H13 126.3
Fe2 C13 H13 125.7
C15 C14 C13 108.0(4)
C15 C14 Fe2 69.7(2)
C13 C14 Fe2 69.3(2)
C15 C14 H14 126.0
C13 C14 H14 126.0
Fe2 C14 H14 126.6
C16 C15 C14 108.1(3)
C16 C15 Fe2 69.7(2)
C14 C15 Fe2 69.7(2)
C16 C15 H15 126.0
C14 C15 H15 126.0
Fe2 C15 H15 126.3
C17 C16 C15 107.9(3)
C17 C16 Fe2 69.62(19)
C15 C16 Fe2 69.8(2)
C17 C16 H16 126.1
C15 C16 H16 126.1
Fe2 C16 H16 126.0
C16 C17 C13 108.7(3)
C16 C17 Fe2 69.88(19)
C13 C17 Fe2 69.6(2)
C16 C17 H17 125.6
C13 C17 H17 125.6
Fe2 C17 H17 126.4
C19 C18 C22 108.7(3)
C19 C18 Fe2 69.53(18)
C22 C18 Fe2 70.04(18)
C19 C18 H18 125.7
C22 C18 H18 125.7
Fe2 C18 H18 126.3
C18 C19 C20 108.0(3)
C18 C19 Fe2 69.87(17)
C20 C19 Fe2 69.84(17)
C18 C19 H19 126.0
C20 C19 H19 126.0
Fe2 C19 H19 125.9
C21 C20 C19 107.7(3)
C21 C20 Fe2 69.57(17)
C19 C20 Fe2 69.49(17)
C21 C20 H20 126.1
C19 C20 H20 126.1
Fe2 C20 H20 126.4
C20 C21 C22 108.9(3)
C20 C21 Fe2 69.83(18)
C22 C21 Fe2 70.22(18)
C20 C21 H21 125.5
C22 C21 H21 125.5
Fe2 C21 H21 126.0
C21 C22 C18 106.7(3)
C21 C22 C23 126.4(3)
C18 C22 C23 126.7(3)
C21 C22 Fe2 69.11(18)
C18 C22 Fe2 69.19(18)
C23 C22 Fe2 130.4(2)
C22 C23 C24 113.4(3)
C22 C23 H23A 108.9
C24 C23 H23A 108.9
C22 C23 H23B 108.9
C24 C23 H23B 108.9
H23A C23 H23B 107.7
C23 C24 P1 118.5(2)
C23 C24 H24A 107.7
P1 C24 H24A 107.7
C23 C24 H24B 107.7
P1 C24 H24B 107.7
H24A C24 H24B 107.1
C26 C25 C29 108.1(4)
C26 C25 Fe3 70.0(2)
C29 C25 Fe3 69.4(2)
C26 C25 H25 125.9
C29 C25 H25 125.9
Fe3 C25 H25 126.3
C25 C26 C27 108.9(4)
C25 C26 Fe3 69.7(2)
C27 C26 Fe3 69.8(2)
C25 C26 H26 125.6
C27 C26 H26 125.6
Fe3 C26 H26 126.5
C26 C27 C28 107.2(4)
C26 C27 Fe3 69.8(2)
C28 C27 Fe3 69.1(2)
C26 C27 H27 126.4
C28 C27 H27 126.4
Fe3 C27 H27 126.3
C27 C28 C29 108.4(4)
C27 C28 Fe3 70.2(2)
C29 C28 Fe3 69.6(2)
C27 C28 H28 125.8
C29 C28 H28 125.8
Fe3 C28 H28 126.0
C25 C29 C28 107.4(4)
C25 C29 Fe3 70.0(2)
C28 C29 Fe3 69.4(2)
C25 C29 H29 126.3
C28 C29 H29 126.3
Fe3 C29 H29 125.9
C34 C30 C31 108.2(3)
C34 C30 Fe3 69.71(17)
C31 C30 Fe3 69.86(19)
C34 C30 H30 125.9
C31 C30 H30 125.9
Fe3 C30 H30 126.1
C32 C31 C30 108.2(3)
C32 C31 Fe3 69.64(19)
C30 C31 Fe3 69.16(18)
C32 C31 H31 125.9
C30 C31 H31 125.9
Fe3 C31 H31 126.9
C31 C32 C33 108.1(3)
C31 C32 Fe3 69.91(19)
C33 C32 Fe3 69.40(18)
C31 C32 H32 126.0
C33 C32 H32 126.0
Fe3 C32 H32 126.3
C32 C33 C34 107.8(3)
C32 C33 Fe3 69.64(18)
C34 C33 Fe3 69.36(17)
C32 C33 H33 126.1
C34 C33 H33 126.1
Fe3 C33 H33 126.5
C30 C34 C33 107.6(3)
C30 C34 C35 127.5(3)
C33 C34 C35 125.0(3)
C30 C34 Fe3 69.54(18)
C33 C34 Fe3 69.39(17)
C35 C34 Fe3 126.4(2)
C34 C35 C36 111.7(3)
C34 C35 H35A 109.3
C36 C35 H35A 109.3
C34 C35 H35B 109.3
C36 C35 H35B 109.3
H35A C35 H35B 107.9
C35 C36 P1 114.7(2)
C35 C36 H36A 108.6
P1 C36 H36A 108.6
C35 C36 H36B 108.6
P1 C36 H36B 108.6
H36A C36 H36B 107.6
O1 C37 Cr1 176.0(3)
O2 C38 Cr1 177.4(3)
O3 C39 Cr1 179.6(3)
O4 C40 Cr1 177.1(3)
O5 C41 Cr1 178.7(4)

loop_
_geom_bond_atom_site_label_1
_geom_bond_atom_site_label_2
_geom_bond_distance
Fe1 C9 2.030(3)
Fe1 C8 2.031(3)
Fe1 C5 2.031(3)
Fe1 C7 2.036(3)
Fe1 C4 2.036(3)
Fe1 C10 2.037(3)
Fe1 C1 2.039(3)
Fe1 C6 2.043(3)
Fe1 C2 2.048(3)
Fe1 C3 2.048(3)
Fe2 C13 2.034(4)
Fe2 C17 2.036(3)
Fe2 C19 2.037(3)
Fe2 C21 2.038(3)
Fe2 C16 2.039(3)
Fe2 C18 2.041(3)
Fe2 C20 2.041(3)
Fe2 C14 2.041(4)
Fe2 C15 2.041(4)
Fe2 C22 2.052(3)
Fe3 C28 2.021(4)
Fe3 C29 2.024(4)
Fe3 C30 2.025(3)
Fe3 C34 2.027(3)
Fe3 C33 2.028(3)
Fe3 C32 2.031(3)
Fe3 C25 2.032(4)
Fe3 C31 2.034(3)
Fe3 C26 2.035(4)
Fe3 C27 2.035(4)
Cr1 C41 1.866(4)
Cr1 C38 1.889(4)
Cr1 C39 1.894(4)
Cr1 C37 1.899(4)
Cr1 C40 1.900(4)
Cr1 P1 2.3747(10)
P1 C12 1.823(3)
P1 C24 1.832(3)
P1 C36 1.840(3)
O1 C37 1.145(4)
O2 C38 1.151(4)
O3 C39 1.140(4)
O4 C40 1.142(4)
O5 C41 1.149(4)
C1 C5 1.413(5)
C1 C2 1.417(5)
C1 H1 0.9500
C2 C3 1.413(5)
C2 H2 0.9500
C3 C4 1.412(5)
C3 H3 0.9500
C4 C5 1.413(5)
C4 H4 0.9500
C5 H5 0.9500
C6 C10 1.416(4)
C6 C7 1.426(5)
C6 H6 0.9500
C7 C8 1.410(5)
C7 H7 0.9500
C8 C9 1.406(5)
C8 H8 0.9500
C9 C10 1.430(4)
C9 H9 0.9500
C10 C11 1.492(4)
C11 C12 1.553(4)
C11 H11A 0.9900
C11 H11B 0.9900
C12 H12A 0.9900
C12 H12B 0.9900
C13 C17 1.414(5)
C13 C14 1.421(6)
C13 H13 0.9500
C14 C15 1.418(5)
C14 H14 0.9500
C15 C16 1.412(5)
C15 H15 0.9500
C16 C17 1.410(5)
C16 H16 0.9500
C17 H17 0.9500
C18 C19 1.415(4)
C18 C22 1.426(4)
C18 H18 0.9500
C19 C20 1.417(4)
C19 H19 0.9500
C20 C21 1.415(4)
C20 H20 0.9500
C21 C22 1.421(4)
C21 H21 0.9500
C22 C23 1.499(4)
C23 C24 1.527(4)
C23 H23A 0.9900
C23 H23B 0.9900
C24 H24A 0.9900
C24 H24B 0.9900
C25 C26 1.402(6)
C25 C29 1.409(6)
C25 H25 0.9500
C26 C27 1.406(6)
C26 H26 0.9500
C27 C28 1.412(7)
C27 H27 0.9500
C28 C29 1.417(6)
C28 H28 0.9500
C29 H29 0.9500
C30 C34 1.411(4)
C30 C31 1.421(5)
C30 H30 0.9500
C31 C32 1.405(5)
C31 H31 0.9500
C32 C33 1.420(5)
C32 H32 0.9500
C33 C34 1.428(4)
C33 H33 0.9500
C34 C35 1.501(4)
C35 C36 1.527(4)
C35 H35A 0.9900
C35 H35B 0.9900
C36 H36A 0.9900
C36 H36B 0.9900

loop_
_geom_torsion_atom_site_label_1
_geom_torsion_atom_site_label_2
_geom_torsion_atom_site_label_3
_geom_torsion_atom_site_label_4
_geom_torsion
C5 C1 C2 C3 0.4(4)
Fe1 C1 C2 C3 -59.1(2)
C5 C1 C2 Fe1 59.5(2)
C1 C2 C3 C4 -0.4(4)
Fe1 C2 C3 C4 -59.2(2)
C1 C2 C3 Fe1 58.9(2)
C2 C3 C4 C5 0.2(4)
Fe1 C3 C4 C5 -59.3(2)
C2 C3 C4 Fe1 59.5(2)
C3 C4 C5 C1 0.0(4)
Fe1 C4 C5 C1 -59.7(2)
C3 C4 C5 Fe1 59.8(2)
C2 C1 C5 C4 -0.2(4)
Fe1 C1 C5 C4 59.6(2)
C2 C1 C5 Fe1 -59.9(2)
C10 C6 C7 C8 0.1(4)
Fe1 C6 C7 C8 59.1(2)
C10 C6 C7 Fe1 -59.0(2)
C6 C7 C8 C9 0.0(4)
Fe1 C7 C8 C9 59.3(2)
C6 C7 C8 Fe1 -59.3(2)
C7 C8 C9 C10 -0.2(4)
Fe1 C8 C9 C10 59.3(2)
C7 C8 C9 Fe1 -59.5(2)
C7 C6 C10 C9 -0.3(3)
Fe1 C6 C10 C9 -59.2(2)
C7 C6 C10 C11 -178.1(3)
Fe1 C6 C10 C11 123.0(3)
C7 C6 C10 Fe1 58.9(2)
C8 C9 C10 C6 0.3(3)
Fe1 C9 C10 C6 59.6(2)
C8 C9 C10 C11 178.2(3)
Fe1 C9 C10 C11 -122.5(3)
C8 C9 C10 Fe1 -59.3(2)
C6 C10 C11 C12 92.3(4)
C9 C10 C11 C12 -85.2(4)
Fe1 C10 C11 C12 -174.8(2)
C10 C11 C12 P1 149.5(2)
C24 P1 C12 C11 -174.1(2)
C36 P1 C12 C11 -67.8(3)
Cr1 P1 C12 C11 61.5(3)
C17 C13 C14 C15 0.8(4)
Fe2 C13 C14 C15 -59.2(2)
C17 C13 C14 Fe2 59.9(2)
C13 C14 C15 C16 -0.4(4)
Fe2 C14 C15 C16 -59.3(2)
C13 C14 C15 Fe2 58.9(2)
C14 C15 C16 C17 -0.2(4)
Fe2 C15 C16 C17 -59.5(2)
C14 C15 C16 Fe2 59.3(2)
C15 C16 C17 C13 0.6(4)
Fe2 C16 C17 C13 -59.0(2)
C15 C16 C17 Fe2 59.6(2)
C14 C13 C17 C16 -0.9(4)
Fe2 C13 C17 C16 59.1(2)
C14 C13 C17 Fe2 -60.0(2)
C22 C18 C19 C20 0.4(3)
Fe2 C18 C19 C20 59.7(2)
C22 C18 C19 Fe2 -59.3(2)
C18 C19 C20 C21 -0.4(3)
Fe2 C19 C20 C21 59.3(2)
C18 C19 C20 Fe2 -59.7(2)
C19 C20 C21 C22 0.3(3)
Fe2 C20 C21 C22 59.5(2)
C19 C20 C21 Fe2 -59.2(2)
C20 C21 C22 C18 0.0(3)
Fe2 C21 C22 C18 59.2(2)
C20 C21 C22 C23 175.2(3)
Fe2 C21 C22 C23 -125.5(3)
C20 C21 C22 Fe2 -59.3(2)
C19 C18 C22 C21 -0.2(3)
Fe2 C18 C22 C21 -59.2(2)
C19 C18 C22 C23 -175.4(3)
Fe2 C18 C22 C23 125.6(3)
C19 C18 C22 Fe2 59.0(2)
C21 C22 C23 C24 148.8(3)
C18 C22 C23 C24 -36.9(4)
Fe2 C22 C23 C24 56.2(4)
C22 C23 C24 P1 173.9(2)
C12 P1 C24 C23 54.7(3)
C36 P1 C24 C23 -49.7(3)
Cr1 P1 C24 C23 -177.5(2)
C29 C25 C26 C27 0.1(4)
Fe3 C25 C26 C27 -59.0(3)
C29 C25 C26 Fe3 59.1(2)
C25 C26 C27 C28 -0.3(4)
Fe3 C26 C27 C28 -59.2(3)
C25 C26 C27 Fe3 58.9(3)
C26 C27 C28 C29 0.4(4)
Fe3 C27 C28 C29 -59.3(3)
C26 C27 C28 Fe3 59.6(3)
C26 C25 C29 C28 0.1(4)
Fe3 C25 C29 C28 59.6(2)
C26 C25 C29 Fe3 -59.4(3)
C27 C28 C29 C25 -0.3(4)
Fe3 C28 C29 C25 -59.9(2)
C27 C28 C29 Fe3 59.6(3)
C34 C30 C31 C32 -0.5(4)
Fe3 C30 C31 C32 58.8(2)
C34 C30 C31 Fe3 -59.4(2)
C30 C31 C32 C33 0.6(4)
Fe3 C31 C32 C33 59.1(2)
C30 C31 C32 Fe3 -58.5(2)
C31 C32 C33 C34 -0.4(4)
Fe3 C32 C33 C34 59.0(2)
C31 C32 C33 Fe3 -59.4(2)
C31 C30 C34 C33 0.3(3)
Fe3 C30 C34 C33 -59.2(2)
C31 C30 C34 C35 -179.7(3)
Fe3 C30 C34 C35 120.8(3)
C31 C30 C34 Fe3 59.5(2)
C32 C33 C34 C30 0.1(3)
Fe3 C33 C34 C30 59.3(2)
C32 C33 C34 C35 -179.9(3)
Fe3 C33 C34 C35 -120.7(3)
C32 C33 C34 Fe3 -59.2(2)
C30 C34 C35 C36 85.5(4)
C33 C34 C35 C36 -94.5(4)
Fe3 C34 C35 C36 176.5(2)
C34 C35 C36 P1 161.7(2)
C12 P1 C36 C35 -172.2(2)
C24 P1 C36 C35 -65.8(3)
Cr1 P1 C36 C35 58.5(3)
